data_4331968
loop_
_publ_author_name
'Carabineiro, Hugo'
'Villanneau, Richard'
'Carrier, Xavier'
'Herson, Patrick'
'Lemos, Francisco'
'Ram\^oa Ribeiro, Fernando'
'Proust, Anna'
'Che, Michel'

_publ_section_title
;
 Zirconium-Substituted Isopolytungstates:&#x00A0; Structural Models for
 Zirconia-Supported Tungsten Catalysts
;
_journal_issue 5
_journal_name_full 'Inorganic Chemistry'
_journal_page_first 1915
_journal_page_last 1923
_journal_paper_doi 10.1021/ic051941l
_journal_volume 45
_journal_year 2006
_chemical_formula_moiety '2(N1 C4 H12)+, (C4 H14 O21 S2 W5 Zr1)2-,(C2 H6 O1 S1)'
_chemical_formula_sum 'C14 H44 N2 O22 S3 W5 Zr'
_chemical_formula_weight 1699.17
_space_group_IT_number 14
_symmetry_cell_setting monoclinic
_symmetry_space_group_name_Hall '-P 2yn'
_symmetry_space_group_name_H-M 'P 1 21/n 1'
_atom_sites_solution_hydrogens geom
_atom_sites_solution_primary direct
_audit_creation_date 05-10-18
_audit_creation_method CRYSTALS_ver_12.82
_cell_angle_alpha 90
_cell_angle_beta 91.245(8)
_cell_angle_gamma 90
_cell_formula_units_Z 4
_cell_length_a 11.0093(7)
_cell_length_b 21.946(2)
_cell_length_c 15.1748(18)
_cell_measurement_reflns_used 238
_cell_measurement_temperature 295
_cell_measurement_theta_max 23
_cell_measurement_theta_min 4
_cell_volume 3665.5(6)
_computing_cell_refinement 'Dirax/lsq (Duisenberg & Schreurs, 1989-2000)'
_computing_data_collection 'COLLECT. Nonius (1997-2001).'
_computing_data_reduction 'EvalCCD (Duisenberg & Schreurs 1990-2000)'
_computing_molecular_graphics 'CAMERON (Watkin et al., 1996)'
_computing_publication_material 'CRYSTALS (Betteridge et al., 2003)'
_computing_structure_refinement 'CRYSTALS (Betteridge et al., 2003)'
_computing_structure_solution 'SHELXS 86 (Sheldrick, 1986)'
_diffrn_ambient_temperature 295
_diffrn_measured_fraction_theta_full 0.995
_diffrn_measured_fraction_theta_max 0.994
_diffrn_measurement_device_type 'Nonius Kappa CCD'
_diffrn_measurement_method \w
_diffrn_radiation_monochromator graphite
_diffrn_radiation_type 'Mo K\a'
_diffrn_radiation_wavelength 0.71073
_diffrn_reflns_av_R_equivalents 0.044
_diffrn_reflns_limit_h_max 14
_diffrn_reflns_limit_h_min -15
_diffrn_reflns_limit_k_max 27
_diffrn_reflns_limit_k_min -30
_diffrn_reflns_limit_l_max 21
_diffrn_reflns_limit_l_min -17
_diffrn_reflns_number 26745
_diffrn_reflns_theta_full 29.403
_diffrn_reflns_theta_max 30.003
_diffrn_reflns_theta_min 1.632
_diffrn_standards_number 0
_exptl_absorpt_coefficient_mu 16.151
_exptl_absorpt_correction_T_max 0.52
_exptl_absorpt_correction_T_min 0.36
_exptl_absorpt_correction_type multi-scan
_exptl_absorpt_process_details 'SADABS (Siemens, 1996)'
_exptl_crystal_colour colourless
_exptl_crystal_density_diffrn 3.079
_exptl_crystal_description block
_exptl_crystal_F_000 2928
_exptl_crystal_size_max 0.09
_exptl_crystal_size_mid 0.05
_exptl_crystal_size_min 0.04
_refine_diff_density_max 2.75
_refine_diff_density_min -1.40
_refine_ls_extinction_coef 21(3)
_refine_ls_extinction_method 'Larson 1970 Crystallographic Computing eq 22'
_refine_ls_goodness_of_fit_ref 1.0912
_refine_ls_hydrogen_treatment none
_refine_ls_matrix_type full
_refine_ls_number_parameters 434
_refine_ls_number_reflns 5508
_refine_ls_number_restraints 6
_refine_ls_R_factor_all 0.0907
_refine_ls_R_factor_gt 0.0368
_refine_ls_shift/su_max 0.000937
_refine_ls_structure_factor_coef F
_refine_ls_weighting_details
;
Method, part 1, Chebychev polynomial, (Watkin, 1994, Prince, 1982) 
[weight] = 1.0/[A~0~*T~0~(x)+A~1~*T~1~(x) ... +A~n-1~]*T~n-1~(x)] 
where A~i~ are the Chebychev coefficients listed below and x= Fcalc/Fmax 
Method = Robust Weighting (Prince, 1982) 
W = [weight] * [1-(deltaF/6*sigmaF)^2^]^2^ 
A~i~ are: 
2.07 -0.716 1.57 
;
_refine_ls_weighting_scheme calc
_refine_ls_wR_factor_all 0.0609
_refine_ls_wR_factor_gt 0.0402
_refine_ls_wR_factor_ref 0.0402
_reflns_limit_h_max 15
_reflns_limit_h_min -15
_reflns_limit_k_max 30
_reflns_limit_k_min 0
_reflns_limit_l_max 21
_reflns_limit_l_min 0
_reflns_number_gt 5508
_reflns_number_total 5508
_reflns_threshold_expression I>3.00u(I)
_cod_data_source_file ic051941lsup1.cif
_cod_data_source_block 1c_cif
_cod_depositor_comments
;
The following automatic conversions were performed:

'_symmetry_cell_setting' value 'Monoclinic' changed to 'monoclinic'
according to /home/saulius/struct/CIF-dictionaries/cif_core.dic
dictionary named 'cif_core.dic' version 2.4.2 from 2011-04-26.

Automatic conversion script
Id: cif_fix_values 1891 2012-01-12 08:04:46Z andrius 
;
_cod_original_sg_symbol_H-M 'P 1 21/n 1 '
_cod_original_formula_sum 'C14 H44 N2 O22 S3 W5 Zr1'
_cod_database_code 4331968

loop_
_symmetry_equiv_pos_as_xyz
x,y,z
-x,-y,-z
-x+1/2,y+1/2,-z+1/2
x+1/2,-y+1/2,z+1/2

loop_
_atom_site_label
_atom_site_type_symbol
_atom_site_fract_x
_atom_site_fract_y
_atom_site_fract_z
_atom_site_U_iso_or_equiv
_atom_site_occupancy
_atom_site_adp_type
_atom_site_refinement_flags_posn
W1 W 0.06402(4) 0.10104(2) 0.79402(3) 0.0228 1.0000 Uani .
W2 W 0.27112(4) 0.18774(2) 0.89263(3) 0.0201 1.0000 Uani .
W3 W 0.26420(4) 0.17773(2) 0.67769(3) 0.0204 1.0000 Uani .
W4 W 0.28415(4) 0.02873(2) 0.69244(3) 0.0200 1.0000 Uani .
W5 W 0.29340(4) 0.03987(2) 0.90851(3) 0.0171 1.0000 Uani .
Zr1 Zr 0.51233(9) 0.11657(5) 0.78832(7) 0.0177 1.0000 Uani .
S1 S 0.6823(3) 0.21706(16) 0.9014(2) 0.0288 1.0000 Uani .
S2 S 0.6818(3) 0.16005(14) 0.6156(2) 0.0236 1.0000 Uani .
S21 S 0.2529(7) 0.0874(3) 0.4107(4) 0.0362 0.5000 Uani D
S22 S 0.2185(8) 0.0379(4) 0.3549(5) 0.0498 0.5000 Uani D
O1 O 0.6496(8) 0.1100(4) 0.6817(6) 0.0261 1.0000 Uani .
O2 O 0.6762(8) 0.0681(5) 0.8468(6) 0.0378 1.0000 Uani .
O10 O -0.0917(8) 0.0971(5) 0.7980(7) 0.0395 1.0000 Uani .
O11 O 0.6495(9) 0.1941(5) 0.8087(6) 0.0343 1.0000 Uani .
O12 O 0.0996(8) 0.1664(4) 0.8744(6) 0.0284 1.0000 Uani .
O13 O 0.0947(7) 0.1586(4) 0.7014(6) 0.0284 1.0000 Uani .
O14 O 0.1098(8) 0.0397(4) 0.7113(6) 0.0273 1.0000 Uani .
O15 O 0.1162(7) 0.0482(4) 0.8885(6) 0.0235 1.0000 Uani .
O20 O 0.2624(9) 0.2453(4) 0.9694(7) 0.0361 1.0000 Uani .
O21 O 0.4351(7) 0.1767(4) 0.8791(6) 0.0239 1.0000 Uani .
O23 O 0.2566(8) 0.2284(4) 0.7813(6) 0.0254 1.0000 Uani .
O25 O 0.2742(8) 0.1160(4) 0.9683(5) 0.0229 1.0000 Uani .
O30 O 0.2475(9) 0.2302(5) 0.5939(6) 0.0333 1.0000 Uani .
O31 O 0.4315(7) 0.1733(4) 0.6950(5) 0.0221 1.0000 Uani .
O34 O 0.2662(7) 0.0997(4) 0.6175(5) 0.0218 1.0000 Uani .
O40 O 0.2808(10) -0.0311(4) 0.6183(6) 0.0347 1.0000 Uani .
O41 O 0.4466(7) 0.0446(4) 0.7089(6) 0.0232 1.0000 Uani .
O45 O 0.2860(7) -0.0128(4) 0.8050(6) 0.0221 1.0000 Uani .
O50 O 0.2948(8) -0.0122(4) 0.9953(6) 0.0299 1.0000 Uani .
O51 O 0.4538(7) 0.0561(4) 0.8881(6) 0.0250 1.0000 Uani .
O201 O 0.2269(14) 0.1027(5) 0.3145(6) 0.0648 1.0000 Uani D
O1234 O 0.2768(7) 0.1081(4) 0.7936(5) 0.0200 1.0000 Uani .
N1 N 0.0038(10) -0.1280(6) 0.8703(9) 0.0351 1.0000 Uani .
N2 N 0.4985(10) 0.1413(5) 1.1653(8) 0.0292 1.0000 Uani .
C1 C 0.5947(15) 0.2867(8) 0.9163(13) 0.0468 1.0000 Uani .
C2 C 0.8285(13) 0.2507(8) 0.8874(11) 0.0436 1.0000 Uani .
C3 C 0.5903(13) 0.1440(8) 0.5174(9) 0.0377 1.0000 Uani .
C4 C 0.8267(13) 0.1356(8) 0.5750(12) 0.0453 1.0000 Uani .
C11 C 0.0883(16) -0.1296(11) 0.9485(11) 0.0586 1.0000 Uani .
C12 C -0.0725(18) -0.1841(8) 0.8599(15) 0.0652 1.0000 Uani .
C13 C -0.0740(17) -0.0713(8) 0.8782(14) 0.0542 1.0000 Uani .
C14 C 0.0818(16) -0.1218(9) 0.7869(13) 0.0538 1.0000 Uani .
C21 C 0.5622(17) 0.1473(7) 1.2523(12) 0.0477 1.0000 Uani .
C22 C 0.583(2) 0.1429(9) 1.0899(14) 0.0613 1.0000 Uani .
C23 C 0.4127(19) 0.1968(9) 1.1562(14) 0.0623 1.0000 Uani .
C24 C 0.4267(14) 0.0840(8) 1.1622(11) 0.0445 1.0000 Uani .
C201 C 0.1163(13) 0.0477(10) 0.4433(11) 0.0772 1.0000 Uani D
C202 C 0.3600(12) 0.0265(7) 0.4155(13) 0.0647 1.0000 Uani D

loop_
_atom_site_aniso_label
_atom_site_aniso_U_11
_atom_site_aniso_U_22
_atom_site_aniso_U_33
_atom_site_aniso_U_23
_atom_site_aniso_U_13
_atom_site_aniso_U_12
W1 0.01180(19) 0.0325(3) 0.0242(2) 0.00417(19) 0.00001(16) 0.00015(18)
W2 0.0214(2) 0.0199(2) 0.0190(2) -0.00308(17) 0.00364(17) 0.00161(17)
W3 0.0203(2) 0.0228(2) 0.0180(2) 0.00678(16) 0.00043(17) 0.00310(17)
W4 0.0241(2) 0.0212(2) 0.0148(2) -0.00222(16) 0.00004(17) -0.00167(17)
W5 0.0169(2) 0.0203(2) 0.0143(2) 0.00346(16) 0.00135(15) -0.00088(16)
Zr1 0.0145(5) 0.0224(5) 0.0162(5) 0.0025(4) 0.0016(4) -0.0005(4)
S1 0.0284(15) 0.0363(17) 0.0217(14) 0.0014(12) 0.0029(12) -0.0075(13)
S2 0.0257(14) 0.0228(13) 0.0225(14) 0.0020(11) 0.0021(11) 0.0001(11)
S21 0.055(4) 0.030(3) 0.024(3) 0.004(2) 0.010(3) 0.013(3)
S22 0.070(6) 0.039(4) 0.039(4) 0.000(3) -0.005(4) 0.006(4)
O1 0.025(4) 0.030(4) 0.024(4) 0.001(3) 0.006(3) -0.001(3)
O2 0.014(4) 0.068(7) 0.031(5) 0.022(5) 0.002(4) 0.003(4)
O10 0.010(4) 0.064(7) 0.044(6) 0.006(5) -0.005(4) -0.004(4)
O11 0.036(5) 0.037(5) 0.030(5) -0.005(4) 0.002(4) -0.018(4)
O12 0.025(4) 0.031(5) 0.029(5) 0.005(4) 0.009(4) 0.012(4)
O13 0.013(4) 0.034(5) 0.038(5) 0.000(4) -0.003(3) 0.008(3)
O14 0.024(4) 0.035(5) 0.022(4) 0.008(4) -0.007(3) -0.003(4)
O15 0.019(4) 0.022(4) 0.030(4) -0.006(3) 0.008(3) -0.004(3)
O20 0.039(5) 0.023(5) 0.046(6) -0.013(4) 0.009(4) -0.004(4)
O21 0.020(4) 0.025(4) 0.027(4) -0.008(3) 0.003(3) -0.004(3)
O23 0.022(4) 0.023(4) 0.030(5) 0.000(3) -0.002(3) 0.010(3)
O25 0.027(4) 0.024(4) 0.018(4) 0.004(3) -0.001(3) 0.000(3)
O30 0.031(5) 0.037(5) 0.032(5) 0.009(4) 0.001(4) 0.006(4)
O31 0.017(4) 0.028(4) 0.021(4) 0.008(3) 0.003(3) 0.002(3)
O34 0.022(4) 0.028(4) 0.016(4) -0.002(3) 0.002(3) -0.001(3)
O40 0.051(6) 0.031(5) 0.022(4) -0.003(4) 0.006(4) -0.004(4)
O41 0.018(4) 0.021(4) 0.031(4) -0.002(3) 0.005(3) -0.002(3)
O45 0.022(4) 0.018(4) 0.026(4) 0.005(3) 0.000(3) -0.002(3)
O50 0.028(5) 0.036(5) 0.026(5) 0.006(4) 0.003(4) -0.003(4)
O51 0.012(4) 0.034(5) 0.029(4) 0.015(4) 0.002(3) 0.004(3)
O201 0.102(11) 0.057(8) 0.036(6) 0.024(6) 0.019(7) 0.030(7)
O1234 0.014(3) 0.022(4) 0.024(4) -0.001(3) 0.004(3) -0.002(3)
N1 0.018(5) 0.039(6) 0.048(7) 0.005(5) 0.007(5) -0.017(5)
N2 0.022(5) 0.030(6) 0.036(6) 0.007(5) 0.002(4) 0.004(4)
C1 0.035(8) 0.040(8) 0.065(11) -0.002(8) -0.001(7) -0.001(7)
C2 0.026(7) 0.061(10) 0.044(9) 0.003(8) 0.000(6) -0.015(7)
C3 0.032(7) 0.060(10) 0.021(6) 0.008(6) -0.004(5) -0.009(7)
C4 0.021(6) 0.050(9) 0.065(11) 0.030(8) 0.016(7) 0.005(6)
C11 0.035(8) 0.114(17) 0.026(8) -0.003(9) -0.004(6) 0.005(10)
C12 0.066(12) 0.044(10) 0.087(14) -0.021(9) 0.028(11) -0.045(9)
C13 0.049(10) 0.040(9) 0.074(13) 0.007(8) 0.019(9) 0.018(8)
C14 0.043(9) 0.061(11) 0.058(11) -0.005(9) 0.015(8) -0.016(8)
C21 0.060(10) 0.033(8) 0.049(10) -0.006(7) -0.025(8) 0.000(7)
C22 0.071(13) 0.050(11) 0.064(13) -0.008(9) 0.028(10) -0.004(9)
C23 0.070(13) 0.046(10) 0.070(13) 0.001(9) -0.024(10) 0.024(9)
C24 0.034(7) 0.049(9) 0.051(9) -0.007(7) 0.006(7) -0.027(7)
C201 0.055(12) 0.11(2) 0.062(13) 0.031(13) 0.004(10) -0.001(13)
C202 0.065(12) 0.066(13) 0.063(12) 0.022(10) -0.001(10) -0.005(10)

loop_
_atom_type_symbol
_atom_type_scat_dispersion_real
_atom_type_scat_dispersion_imag
_atom_type_scat_Cromer_Mann_a1
_atom_type_scat_Cromer_Mann_b1
_atom_type_scat_Cromer_Mann_a2
_atom_type_scat_Cromer_Mann_b2
_atom_type_scat_Cromer_Mann_a3
_atom_type_scat_Cromer_Mann_b3
_atom_type_scat_Cromer_Mann_a4
_atom_type_scat_Cromer_Mann_b4
_atom_type_scat_Cromer_Mann_c
_atom_type_scat_source
C 0.0033 0.0016 2.3100 20.8439 1.0200 10.2075 1.5886 0.5687 0.8650 51.6512 0.2156 'International Tables Vol C 4.2.6.8 and 6.1.1.4'
H 0.0000 0.0000 0.4930 10.5109 0.3229 26.1257 0.1402 3.1424 0.0408 57.7998 0.0030 'International Tables Vol C 4.2.6.8 and 6.1.1.4'
O 0.0106 0.0060 3.0485 13.2771 2.2868 5.7011 1.5463 0.3239 0.8670 32.9089 0.2508 'International Tables Vol C 4.2.6.8 and 6.1.1.4'
S 0.1246 0.1234 6.9053 1.4679 5.2034 22.2151 1.4379 0.2536 1.5863 56.1720 0.8669 'International Tables Vol C 4.2.6.8 and 6.1.1.4'
Zr -2.9673 0.5597 17.8765 1.2762 10.9480 11.9160 5.4173 0.1176 3.6572 87.6627 2.0693 'International Tables Vol C 4.2.6.8 and 6.1.1.4'
W -0.8490 6.8722 29.0818 1.7203 15.4300 9.2259 14.4327 0.3217 5.1198 57.0560 9.8875 'International Tables Vol C 4.2.6.8 and 6.1.1.4'
N 0.0061 0.0033 12.2126 0.0057 3.1322 9.8933 2.0125 28.9975 1.1663 0.5826 -11.5290 'International Tables Vol C 4.2.6.8 and 6.1.1.4'

loop_
_geom_angle_atom_site_label_1
_geom_angle_atom_site_label_2
_geom_angle_atom_site_label_3
_geom_angle
_geom_angle_publ_flag
W2 W1 W3 59.208(16) yes
W2 W1 W4 88.964(17) yes
W3 W1 W4 59.505(15) yes
W2 W1 W5 59.052(15) yes
W3 W1 W5 88.682(17) yes
W4 W1 W5 59.510(15) yes
W2 W1 O10 133.8(4) yes
W3 W1 O10 136.0(4) yes
W4 W1 O10 137.2(4) yes
W5 W1 O10 135.2(4) yes
W2 W1 O12 32.0(3) yes
W3 W1 O12 80.2(3) yes
W4 W1 O12 120.9(3) yes
W5 W1 O12 80.0(3) yes
O10 W1 O12 101.8(5) yes
W2 W1 O13 79.8(3) yes
W3 W1 O13 31.6(2) yes
W4 W1 O13 80.4(3) yes
W5 W1 O13 120.3(2) yes
O10 W1 O13 104.5(4) yes
W2 W1 O14 120.8(3) yes
W3 W1 O14 79.6(3) yes
W4 W1 O14 31.9(3) yes
W5 W1 O14 81.4(2) yes
O10 W1 O14 105.3(5) yes
W2 W1 O15 79.5(2) yes
W3 W1 O15 120.9(2) yes
W4 W1 O15 81.3(2) yes
W5 W1 O15 32.2(2) yes
O10 W1 O15 103.0(4) yes
W2 W1 O1234 44.3(2) yes
W3 W1 O1234 44.7(2) yes
W4 W1 O1234 44.7(2) yes
W5 W1 O1234 44.0(2) yes
O10 W1 O1234 178.0(4) yes
O12 W1 O13 86.4(4) yes
O12 W1 O14 152.8(4) yes
O13 W1 O14 86.0(4) yes
O12 W1 O15 85.6(4) yes
O13 W1 O15 152.4(3) yes
O14 W1 O15 89.2(3) yes
O12 W1 O1234 76.3(3) yes
O13 W1 O1234 76.3(3) yes
O14 W1 O1234 76.6(3) yes
O15 W1 O1234 76.1(3) yes
W1 W2 Zr1 93.51(2) yes
W1 W2 O12 31.2(3) yes
Zr1 W2 O12 124.7(3) yes
W1 W2 O20 132.9(3) yes
Zr1 W2 O20 133.6(3) yes
O12 W2 O20 101.7(4) yes
W1 W2 O21 122.9(2) yes
Zr1 W2 O21 29.7(2) yes
O12 W2 O21 154.0(4) yes
O20 W2 O21 104.0(4) yes
W1 W2 O23 79.9(3) yes
Zr1 W2 O23 81.8(2) yes
O12 W2 O23 85.7(4) yes
O20 W2 O23 104.5(4) yes
O21 W2 O23 91.5(4) yes
W1 W2 O25 78.7(2) yes
Zr1 W2 O25 84.4(3) yes
O12 W2 O25 83.9(4) yes
O20 W2 O25 101.2(4) yes
O21 W2 O25 87.4(4) yes
W1 W2 O1234 45.30(19) yes
Zr1 W2 O1234 48.22(19) yes
O12 W2 O1234 76.5(3) yes
O20 W2 O1234 177.4(4) yes
O21 W2 O1234 77.7(3) yes
O23 W2 O25 153.7(4) yes
O23 W2 O1234 77.3(3) yes
O25 W2 O1234 76.8(3) yes
W1 W3 Zr1 94.13(2) yes
W1 W3 O13 31.1(3) yes
Zr1 W3 O13 125.2(3) yes
W1 W3 O23 79.5(3) yes
Zr1 W3 O23 82.9(2) yes
O13 W3 O23 85.1(4) yes
W1 W3 O30 132.2(3) yes
Zr1 W3 O30 133.7(3) yes
O13 W3 O30 101.1(4) yes
O23 W3 O30 102.2(4) yes
W1 W3 O31 124.6(2) yes
Zr1 W3 O31 30.5(2) yes
O13 W3 O31 155.7(4) yes
O23 W3 O31 88.6(4) yes
O30 W3 O31 103.2(4) yes
W1 W3 O34 79.5(2) yes
Zr1 W3 O34 82.5(2) yes
O13 W3 O34 85.3(4) yes
O23 W3 O34 153.3(3) yes
O30 W3 O34 104.1(4) yes
W1 W3 O1234 45.13(19) yes
Zr1 W3 O1234 49.00(19) yes
O13 W3 O1234 76.2(3) yes
O23 W3 O1234 76.5(3) yes
O30 W3 O1234 177.0(4) yes
O31 W3 O34 90.0(4) yes
O31 W3 O1234 79.5(3) yes
O34 W3 O1234 77.0(3) yes
W1 W4 Zr1 93.98(2) yes
W1 W4 O14 31.1(3) yes
Zr1 W4 O14 125.0(3) yes
W1 W4 O34 79.7(2) yes
Zr1 W4 O34 82.1(2) yes
O14 W4 O34 84.2(3) yes
W1 W4 O40 131.5(4) yes
Zr1 W4 O40 134.5(4) yes
O14 W4 O40 100.4(5) yes
O34 W4 O40 103.2(4) yes
W1 W4 O41 124.6(3) yes
Zr1 W4 O41 30.7(3) yes
O14 W4 O41 155.7(4) yes
O34 W4 O41 90.8(4) yes
O40 W4 O41 103.9(5) yes
W1 W4 O45 79.0(2) yes
Zr1 W4 O45 84.1(2) yes
O14 W4 O45 85.5(3) yes
O34 W4 O45 153.7(3) yes
O40 W4 O45 102.5(4) yes
W1 W4 O1234 45.25(19) yes
Zr1 W4 O1234 48.74(19) yes
O14 W4 O1234 76.3(3) yes
O34 W4 O1234 77.3(3) yes
O40 W4 O1234 176.7(4) yes
O41 W4 O45 88.7(4) yes
O41 W4 O1234 79.3(3) yes
O45 W4 O1234 76.7(3) yes
W1 W5 Zr1 93.31(2) yes
W1 W5 O15 31.2(3) yes
Zr1 W5 O15 124.5(3) yes
W1 W5 O25 78.7(2) yes
Zr1 W5 O25 84.9(2) yes
O15 W5 O25 82.8(3) yes
W1 W5 O45 78.5(2) yes
Zr1 W5 O45 83.2(2) yes
O15 W5 O45 84.7(3) yes
O25 W5 O45 153.6(3) yes
W1 W5 O50 130.9(3) yes
Zr1 W5 O50 135.8(3) yes
O15 W5 O50 99.7(4) yes
O25 W5 O50 102.3(4) yes
O45 W5 O50 102.7(4) yes
W1 W5 O51 123.9(2) yes
Zr1 W5 O51 30.6(2) yes
O15 W5 O51 155.1(4) yes
O25 W5 O51 91.6(4) yes
O45 W5 O51 90.1(4) yes
W1 W5 O1234 45.04(19) yes
Zr1 W5 O1234 48.27(19) yes
O15 W5 O1234 76.2(3) yes
O25 W5 O1234 77.5(3) yes
O45 W5 O1234 77.0(3) yes
O50 W5 O51 105.2(4) yes
O50 W5 O1234 175.9(4) yes
O51 W5 O1234 78.9(3) yes
W3 Zr1 W4 56.77(2) yes
W3 Zr1 W5 83.87(3) yes
W4 Zr1 W5 56.46(2) yes
W3 Zr1 W2 56.21(2) yes
W4 Zr1 W2 83.54(3) yes
W5 Zr1 W2 55.76(2) yes
W3 Zr1 O1 102.3(2) yes
W4 Zr1 O1 98.9(2) yes
W5 Zr1 O1 146.2(2) yes
W2 Zr1 O1 152.5(2) yes
W3 Zr1 O2 172.9(3) yes
W4 Zr1 O2 118.0(3) yes
W5 Zr1 O2 97.0(2) yes
W2 Zr1 O2 129.9(3) yes
O1 Zr1 O2 73.1(3) yes
W3 Zr1 O11 106.8(3) yes
W4 Zr1 O11 160.1(3) yes
W5 Zr1 O11 138.5(2) yes
W2 Zr1 O11 96.4(3) yes
O1 Zr1 O11 72.1(3) yes
W3 Zr1 O21 75.4(2) yes
W4 Zr1 O21 109.0(2) yes
W5 Zr1 O21 70.5(2) yes
W2 Zr1 O21 25.7(2) yes
O1 Zr1 O21 143.3(3) yes
W3 Zr1 O31 27.0(2) yes
W4 Zr1 O31 75.6(2) yes
W5 Zr1 O31 110.9(2) yes
W2 Zr1 O31 73.8(2) yes
O1 Zr1 O31 80.3(3) yes
W3 Zr1 O41 75.8(2) yes
W4 Zr1 O41 26.4(2) yes
W5 Zr1 O41 72.8(2) yes
W2 Zr1 O41 109.9(2) yes
O1 Zr1 O41 76.6(3) yes
W3 Zr1 O51 109.9(2) yes
W4 Zr1 O51 73.9(2) yes
W5 Zr1 O51 26.1(2) yes
W2 Zr1 O51 73.2(2) yes
O1 Zr1 O51 133.9(3) yes
W3 Zr1 O1234 42.54(19) yes
W4 Zr1 O1234 42.16(18) yes
W5 Zr1 O1234 41.33(19) yes
W2 Zr1 O1234 41.38(18) yes
O1 Zr1 O1234 134.8(3) yes
O2 Zr1 O11 77.2(4) yes
O2 Zr1 O21 111.6(4) yes
O11 Zr1 O21 73.7(3) yes
O2 Zr1 O31 151.5(3) yes
O11 Zr1 O31 85.3(3) yes
O21 Zr1 O31 84.1(3) yes
O2 Zr1 O41 97.7(4) yes
O11 Zr1 O41 148.4(3) yes
O21 Zr1 O41 135.0(3) yes
O31 Zr1 O41 85.6(3) yes
O2 Zr1 O51 71.2(3) yes
O11 Zr1 O51 125.2(3) yes
O21 Zr1 O51 78.0(3) yes
O31 Zr1 O51 136.9(3) yes
O41 Zr1 O51 80.4(3) yes
O2 Zr1 O1234 137.9(3) yes
O11 Zr1 O1234 134.7(3) yes
O21 Zr1 O1234 66.9(3) yes
O31 Zr1 O1234 69.5(3) yes
O41 Zr1 O1234 68.5(3) yes
O51 Zr1 O1234 67.4(3) yes
O11 S1 C1 106.0(7) yes
O11 S1 C2 102.8(7) yes
C1 S1 C2 98.6(8) yes
O1 S2 C3 105.4(6) yes
O1 S2 C4 103.3(6) yes
C3 S2 C4 98.1(8) yes
S22 S21 O201 63.5(5) yes
S22 S21 C201 65.4(5) yes
O201 S21 C201 103.2(9) yes
S22 S21 C202 67.6(5) yes
O201 S21 C202 108.3(8) yes
C201 S21 C202 100.3(10) yes
S21 S22 O201 61.3(5) yes
S21 S22 C201 67.9(5) yes
O201 S22 C201 103.4(9) yes
S21 S22 C202 65.7(5) yes
O201 S22 C202 105.7(8) yes
C201 S22 C202 100.6(10) yes
Zr1 O1 S2 126.5(5) yes
Zr1 O11 S1 120.7(5) yes
W2 O12 W1 116.9(4) yes
W3 O13 W1 117.3(4) yes
W4 O14 W1 117.0(4) yes
W5 O15 W1 116.6(4) yes
Zr1 O21 W2 124.7(4) yes
W3 O23 W2 116.5(4) yes
W2 O25 W5 115.2(4) yes
Zr1 O31 W3 122.5(4) yes
W3 O34 W4 115.8(4) yes
Zr1 O41 W4 122.9(4) yes
W5 O45 W4 115.5(4) yes
Zr1 O51 W5 123.4(4) yes
S22 O201 S21 55.2(5) yes
W5 O1234 W2 90.1(3) yes
W5 O1234 W4 90.5(3) yes
W2 O1234 W4 179.2(4) yes
W5 O1234 W3 178.8(4) yes
W2 O1234 W3 89.6(3) yes
W4 O1234 W3 89.8(3) yes
W5 O1234 W1 91.0(3) yes
W2 O1234 W1 90.4(3) yes
W4 O1234 W1 90.1(3) yes
W3 O1234 W1 90.1(3) yes
W5 O1234 Zr1 90.4(3) yes
W2 O1234 Zr1 90.4(3) yes
W4 O1234 Zr1 89.1(3) yes
W3 O1234 Zr1 88.5(3) yes
W1 O1234 Zr1 178.4(4) yes
C11 N1 C12 113.7(15) yes
C11 N1 C13 107.5(14) yes
C12 N1 C13 111.5(13) yes
C11 N1 C14 107.7(12) yes
C12 N1 C14 107.7(13) yes
C13 N1 C14 108.5(13) yes
C21 N2 C22 112.9(14) yes
C21 N2 C23 106.5(12) yes
C22 N2 C23 107.7(14) yes
C21 N2 C24 110.1(12) yes
C22 N2 C24 109.6(13) yes
C23 N2 C24 109.9(13) yes
S21 C201 S22 46.6(4) yes
S22 C202 S21 46.7(4) yes

loop_
_geom_bond_atom_site_label_1
_geom_bond_atom_site_label_2
_geom_bond_distance
_geom_bond_publ_flag
W1 W2 3.3030(7) yes
W1 W3 3.3128(7) yes
W1 W4 3.3060(7) yes
W1 W5 3.3177(7) yes
W1 O10 1.719(8) yes
W1 O12 1.916(10) yes
W1 O13 1.925(10) yes
W1 O14 1.916(10) yes
W1 O15 1.923(9) yes
W1 O1234 2.348(8) yes
W2 Zr1 3.4900(12) yes
W2 O12 1.960(9) yes
W2 O20 1.722(9) yes
W2 O21 1.838(8) yes
W2 O23 1.915(9) yes
W2 O25 1.950(8) yes
W2 O1234 2.307(8) yes
W3 Zr1 3.4472(11) yes
W3 O13 1.954(9) yes
W3 O23 1.929(9) yes
W3 O30 1.722(9) yes
W3 O31 1.857(8) yes
W3 O34 1.941(8) yes
W3 O1234 2.331(8) yes
W4 Zr1 3.4619(12) yes
W4 O14 1.962(9) yes
W4 O34 1.936(8) yes
W4 O40 1.729(9) yes
W4 O41 1.834(8) yes
W4 O45 1.936(8) yes
W4 O1234 2.324(8) yes
W5 Zr1 3.4872(12) yes
W5 O15 1.977(8) yes
W5 O25 1.914(8) yes
W5 O45 1.951(9) yes
W5 O50 1.743(9) yes
W5 O51 1.834(8) yes
W5 O1234 2.303(8) yes
Zr1 O1 2.243(8) yes
Zr1 O2 2.259(9) yes
Zr1 O11 2.291(9) yes
Zr1 O21 2.100(8) yes
Zr1 O31 2.073(8) yes
Zr1 O41 2.105(8) yes
Zr1 O51 2.124(8) yes
Zr1 O1234 2.603(8) yes
S1 O11 1.530(10) yes
S1 C1 1.824(17) yes
S1 C2 1.788(14) yes
S2 O1 1.534(9) yes
S2 C3 1.814(14) yes
S2 C4 1.804(15) yes
S21 S22 1.424(11) yes
S21 O201 1.520(8) yes
S21 C201 1.816(9) yes
S21 C202 1.783(9) yes
S22 O201 1.551(8) yes
S22 C201 1.782(9) yes
S22 C202 1.809(9) yes
N1 C11 1.49(2) yes
N1 C12 1.497(17) yes
N1 C13 1.52(2) yes
N1 C14 1.55(2) yes
N2 C21 1.486(19) yes
N2 C22 1.49(2) yes
N2 C23 1.55(2) yes
N2 C24 1.486(18) yes
